data_7043859
loop_
_publ_author_name
'Casado, Miguel \'Angel'
'Mena, Inmaculada'
'Garc\'ia-Ordu\~na, Pilar'
'Polo, Victor'
'Lahoz, Fernando J.'
'Oro, Luis A.'

_publ_section_title
;
 Reactivity of Parent Amido Complexes of Iridium with Olefins: C-NH2 Bond
 Formation versus C-H Activation
;
_journal_name_full 'Dalton Trans.'
_journal_paper_doi 10.1039/C7DT01924F
_journal_year 2017
_chemical_formula_moiety 'C105 H94 F8 IR2 N2 P6, 5(C7 H8)'
_chemical_formula_sum 'C140 H134 F8 Ir2 N2 P6'
_chemical_formula_weight 2566.70
_chemical_name_systematic
;
 ?
;
_space_group_crystal_system orthorhombic
_space_group_IT_number 43
_space_group_name_Hall 'F 2 -2d'
_space_group_name_H-M_alt 'F d d 2'
_symmetry_space_group_name_Hall 'F 2 -2d'
_symmetry_space_group_name_H-M 'F d d 2'
_atom_sites_solution_hydrogens geom
_audit_creation_method SHELXL-2014
_audit_update_record
;
2017-03-15 deposited with the CCDC.
2017-07-31 downloaded from the CCDC.
;
_cell_angle_alpha 90
_cell_angle_beta 90
_cell_angle_gamma 90
_cell_formula_units_Z 16
_cell_length_a 44.924(2)
_cell_length_b 47.578(2)
_cell_length_c 21.0515(11)
_cell_measurement_reflns_used 9923
_cell_measurement_temperature 100(2)
_cell_measurement_theta_max 24.744
_cell_measurement_theta_min 2.302
_cell_volume 44995(4)
_computing_cell_refinement 'SAINT+ in APEX2 v. 2008.4 (Bruker AXS, 2008)'
_computing_data_collection 'SMART in APEX2 v. 2008.4 (Bruker AXS, 2008)'
_computing_data_reduction 'SAINT+ in APEX2 v. 2008.4 (Bruker AXS, 2008)'
_computing_molecular_graphics 'XP program, SHELXTL v6.12, Bruker2000'
_computing_publication_material 'XCIF program, PLATON(Spek, 1998)'
_computing_structure_refinement 'SHELXL-2014 (Sheldrick, 2014)'
_computing_structure_solution 'SHELXS-2013 (Sheldrick, 2013)'
_diffrn_ambient_temperature 100(2)
_diffrn_detector_area_resol_mean 8.26
_diffrn_measured_fraction_theta_full 0.999
_diffrn_measured_fraction_theta_max 0.948
_diffrn_measurement_device_type 'Bruker APEX CCD system'
_diffrn_measurement_method 'narrow \w frames'
_diffrn_radiation_monochromator graphite
_diffrn_radiation_type MoK\a
_diffrn_radiation_wavelength 0.71073
_diffrn_reflns_av_R_equivalents 0.0648
_diffrn_reflns_av_unetI/netI 0.0583
_diffrn_reflns_Laue_measured_fraction_full 0.999
_diffrn_reflns_Laue_measured_fraction_max 0.948
_diffrn_reflns_limit_h_max 60
_diffrn_reflns_limit_h_min -59
_diffrn_reflns_limit_k_max 63
_diffrn_reflns_limit_k_min -61
_diffrn_reflns_limit_l_max 27
_diffrn_reflns_limit_l_min -28
_diffrn_reflns_number 129633
_diffrn_reflns_point_group_measured_fraction_full 0.994
_diffrn_reflns_point_group_measured_fraction_max 0.920
_diffrn_reflns_theta_full 27.500
_diffrn_reflns_theta_max 28.783
_diffrn_reflns_theta_min 1.712
_diffrn_standards_decay_% 0
_exptl_absorpt_coefficient_mu 2.518
_exptl_absorpt_correction_T_max 0.7768
_exptl_absorpt_correction_T_min 0.6611
_exptl_absorpt_correction_type multi-scan
_exptl_absorpt_process_details
;
 SADABS: Area-Detector Absorption Correction. (1996) Bruker-AXS 
 within APEX2 package.
;
_exptl_crystal_colour colourless
_exptl_crystal_density_diffrn 1.516
_exptl_crystal_description prism
_exptl_crystal_F_000 20864
_exptl_crystal_size_max 0.148
_exptl_crystal_size_mid 0.146
_exptl_crystal_size_min 0.118
_platon_squeeze_details
;

SQUEEZE program has been used to calculated and correct for
density identified in the solvent accessible areas. 
The total potential solvent void (4890 A^3 /unit cell) and
the electron count (1936 e) agree with the presence of
two additional toluene molecules in the asymetric unit.

;
_refine_diff_density_max 1.394
_refine_diff_density_min -0.486
_refine_diff_density_rms 0.119
_refine_ls_abs_structure_details
;
 Flack x determined using 8996 quotients [(I+)-(I-)]/[(I+)+(I-)]
 (Parsons, Flack and Wagner, Acta Cryst. B69 (2013) 249-259).
;
_refine_ls_abs_structure_Flack -0.009(2)
_refine_ls_extinction_method none
_refine_ls_goodness_of_fit_ref 1.079
_refine_ls_hydrogen_treatment constr
_refine_ls_matrix_type full
_refine_ls_number_parameters 1136
_refine_ls_number_reflns 26983
_refine_ls_number_restraints 3
_refine_ls_restrained_S_all 1.080
_refine_ls_R_factor_all 0.0667
_refine_ls_R_factor_gt 0.0486
_refine_ls_shift/su_max 0.006
_refine_ls_shift/su_mean 0.000
_refine_ls_structure_factor_coef Fsqd
_refine_ls_weighting_details 'w=1/[\s^2^(Fo^2^)+(0.0523P)^2^+85.4360P] where P=(Fo^2^+2Fc^2^)/3'
_refine_ls_weighting_scheme calc
_refine_ls_wR_factor_gt 0.1006
_refine_ls_wR_factor_ref 0.1084
_reflns_Friedel_coverage 0.892
_reflns_Friedel_fraction_full 0.988
_reflns_Friedel_fraction_max 0.891
_reflns_number_gt 22357
_reflns_number_total 26983
_reflns_threshold_expression 'I > 2\s(I)'
_cod_data_source_file c7dt01924f2.cif
_cod_data_source_block cmpnd_4
_cod_original_cell_volume 44996(4)
_cod_database_code 7043859
_shelx_space_group_comment
;
The symmetry employed for this shelxl refinement is uniquely defined
by the following loop, which should always be used as a source of
symmetry information in preference to the above space-group names.
They are only intended as comments.
;
_platon_squeeze_void_probe_radius 1.20
_shelxl_version_number 2014-3

loop_
_space_group_symop_operation_xyz
'x, y, z'
'-x, -y, z'
'-x+1/4, y+1/4, z+1/4'
'x+3/4, -y+3/4, z+1/4'
'x, y+1/2, z+1/2'
'-x, -y+1/2, z+1/2'
'-x+1/4, y+3/4, z+3/4'
'x+3/4, -y+5/4, z+3/4'
'x+1/2, y, z+1/2'
'-x+1/2, -y, z+1/2'
'-x+3/4, y+1/4, z+3/4'
'x+5/4, -y+3/4, z+3/4'
'x+1/2, y+1/2, z'
'-x+1/2, -y+1/2, z'
'-x+3/4, y+3/4, z+1/4'
'x+5/4, -y+5/4, z+1/4'

loop_
_atom_site_label
_atom_site_type_symbol
_atom_site_fract_x
_atom_site_fract_y
_atom_site_fract_z
_atom_site_U_iso_or_equiv
_atom_site_adp_type
_atom_site_occupancy
_atom_site_site_symmetry_order
_atom_site_calc_flag
_atom_site_refinement_flags_posn
_atom_site_refinement_flags_adp
C301 C 0.3370(7) 0.1741(5) 0.071(2) 0.293(5) Uiso 1 1 d DG U
C302 C 0.3372(7) 0.1827(7) 0.1339(19) 0.293(5) Uiso 1 1 d G U
H302 H 0.3537 0.1783 0.1603 0.352 Uiso 1 1 calc R U
C303 C 0.3133(10) 0.1978(6) 0.1582(12) 0.293(5) Uiso 1 1 d G U
H303 H 0.3134 0.2037 0.2013 0.352 Uiso 1 1 calc R U
C304 C 0.2892(7) 0.2042(5) 0.120(2) 0.293(5) Uiso 1 1 d G U
H304 H 0.2728 0.2145 0.1362 0.352 Uiso 1 1 calc R U
C305 C 0.2890(7) 0.1956(7) 0.0564(19) 0.293(5) Uiso 1 1 d G U
H305 H 0.2725 0.2000 0.0300 0.352 Uiso 1 1 calc R U
C306 C 0.3129(10) 0.1805(6) 0.0321(12) 0.293(5) Uiso 1 1 d G U
H306 H 0.3128 0.1746 -0.0110 0.352 Uiso 1 1 calc R U
C307 C 0.3589(8) 0.1641(9) 0.0272(17) 0.293(5) Uiso 1 1 d D U
H30A H 0.3494 0.1602 -0.0139 0.440 Uiso 1 1 calc R U
H30B H 0.3743 0.1784 0.0216 0.440 Uiso 1 1 calc R U
H30C H 0.3679 0.1469 0.0438 0.440 Uiso 1 1 calc R U
C401 C 0.2667(6) 0.1381(7) 0.3478(19) 0.293(5) Uiso 1 1 d DG U
C402 C 0.2483(8) 0.1600(8) 0.3667(12) 0.293(5) Uiso 1 1 d G U
H402 H 0.2468 0.1648 0.4104 0.352 Uiso 1 1 calc R U
C403 C 0.2322(5) 0.1750(5) 0.322(2) 0.293(5) Uiso 1 1 d G U
H403 H 0.2196 0.1900 0.3347 0.352 Uiso 1 1 calc R U
C404 C 0.2345(6) 0.1681(7) 0.2578(17) 0.293(5) Uiso 1 1 d G U
H404 H 0.2235 0.1783 0.2270 0.352 Uiso 1 1 calc R U
C405 C 0.2529(8) 0.1461(8) 0.2388(13) 0.293(5) Uiso 1 1 d G U
H405 H 0.2544 0.1414 0.1951 0.352 Uiso 1 1 calc R U
C406 C 0.2690(6) 0.1311(5) 0.284(2) 0.293(5) Uiso 1 1 d G U
H406 H 0.2816 0.1161 0.2709 0.352 Uiso 1 1 calc R U
C407 C 0.2875(8) 0.1207(8) 0.3797(18) 0.293(5) Uiso 1 1 d D U
H40A H 0.2962 0.1074 0.3495 0.440 Uiso 1 1 calc R U
H40B H 0.3033 0.1324 0.3980 0.440 Uiso 1 1 calc R U
H40C H 0.2774 0.1104 0.4137 0.440 Uiso 1 1 calc R U
C501 C 0.4301(5) 0.0916(10) 0.3206(13) 0.293(5) Uiso 1 1 d G U
C502 C 0.4261(6) 0.0700(6) 0.277(2) 0.293(5) Uiso 1 1 d G U
H502 H 0.4329 0.0516 0.2865 0.352 Uiso 1 1 calc R U
C503 C 0.4119(7) 0.0753(7) 0.2195(18) 0.293(5) Uiso 1 1 d G U
H503 H 0.4092 0.0606 0.1897 0.352 Uiso 1 1 calc R U
C504 C 0.4019(5) 0.1023(10) 0.2056(12) 0.293(5) Uiso 1 1 d G U
H504 H 0.3922 0.1059 0.1663 0.352 Uiso 1 1 calc R U
C505 C 0.4059(6) 0.1239(5) 0.249(2) 0.293(5) Uiso 1 1 d G U
H505 H 0.3990 0.1423 0.2398 0.352 Uiso 1 1 calc R U
C506 C 0.4201(7) 0.1185(8) 0.3068(17) 0.293(5) Uiso 1 1 d G U
H506 H 0.4228 0.1333 0.3366 0.352 Uiso 1 1 calc R U
C507 C 0.4493(9) 0.0872(9) 0.3741(19) 0.293(5) Uiso 1 1 d . U
H50A H 0.4498 0.1043 0.4002 0.440 Uiso 1 1 calc R U
H50B H 0.4418 0.0715 0.3996 0.440 Uiso 1 1 calc R U
H50C H 0.4695 0.0829 0.3591 0.440 Uiso 1 1 calc R U
Ir1 Ir 0.37180(2) 0.01361(2) 0.97981(2) 0.02815(8) Uani 1 1 d . .
Ir2 Ir 0.32700(2) 0.02965(2) 0.55706(2) 0.03060(9) Uani 1 1 d . .
P1 P 0.32290(5) 0.02878(5) 0.98426(13) 0.0333(5) Uani 1 1 d . .
P2 P 0.36575(5) -0.01952(5) 1.05954(13) 0.0346(5) Uani 1 1 d . .
P3 P 0.36643(5) -0.01808(5) 0.89497(13) 0.0311(5) Uani 1 1 d . .
P5 P 0.33637(6) 0.00786(5) 0.45990(13) 0.0380(6) Uani 1 1 d . .
P4 P 0.37468(5) 0.04832(6) 0.56245(14) 0.0423(6) Uani 1 1 d . .
P6 P 0.33526(5) -0.00768(5) 0.62661(13) 0.0361(6) Uani 1 1 d . .
N1 N 0.38452(19) 0.10035(17) 0.9211(4) 0.046(2) Uani 1 1 d . .
H1A H 0.3904 0.0991 0.8814 0.055 Uiso 1 1 calc R U
H1B H 0.3809 0.1169 0.9381 0.055 Uiso 1 1 calc R U
N2 N 0.30694(18) 0.10677(16) 0.6560(4) 0.0402(19) Uani 1 1 d . .
H2A H 0.3030 0.1011 0.6949 0.048 Uiso 1 1 calc R U
H2B H 0.3080 0.1248 0.6474 0.048 Uiso 1 1 calc R U
C5 C 0.38777(19) 0.04830(19) 0.9228(5) 0.033(2) Uani 1 1 d . .
H5 H 0.3805 0.0483 0.8779 0.040 Uiso 1 1 calc R U
C4 C 0.3806(2) 0.07439(19) 0.9597(5) 0.038(2) Uani 1 1 d . .
H4 H 0.3592 0.0733 0.9727 0.046 Uiso 1 1 calc R U
C3 C 0.3998(2) 0.0720(2) 1.0204(5) 0.040(2) Uani 1 1 d . .
H3 H 0.3917 0.0836 1.0560 0.047 Uiso 1 1 calc R U
C2 C 0.39954(19) 0.04088(18) 1.0360(5) 0.032(2) Uani 1 1 d . .
H2 H 0.4013 0.0360 1.0820 0.038 Uiso 1 1 calc R U
C1 C 0.41668(18) 0.02349(18) 0.9923(4) 0.0302(19) Uani 1 1 d . .
H1 H 0.4315 0.0093 1.0074 0.036 Uiso 1 1 calc R U
C6 C 0.4212(2) 0.04064(19) 0.9309(5) 0.035(2) Uani 1 1 d . .
H6 H 0.4293 0.0292 0.8949 0.042 Uiso 1 1 calc R U
C7 C 0.4413(2) 0.0649(2) 0.9492(5) 0.039(2) Uani 1 1 d . .
C8 C 0.4685(2) 0.0713(2) 0.9232(6) 0.048(3) Uani 1 1 d . .
C9 C 0.4856(2) 0.0933(2) 0.9495(7) 0.060(4) Uani 1 1 d . .
C10 C 0.4747(3) 0.1083(2) 0.9994(6) 0.053(3) Uani 1 1 d . .
C11 C 0.4475(3) 0.1027(2) 1.0228(6) 0.053(3) Uani 1 1 d . .
C12 C 0.4303(2) 0.08110(19) 1.0007(5) 0.042(2) Uani 1 1 d . .
C13 C 0.30419(19) 0.0401(2) 0.9108(5) 0.035(2) Uani 1 1 d . .
C14 C 0.3174(2) 0.0614(2) 0.8729(5) 0.039(2) Uani 1 1 d . .
H14 H 0.3353 0.0701 0.8866 0.047 Uiso 1 1 calc R U
C15 C 0.3046(2) 0.0696(2) 0.8173(5) 0.044(2) Uani 1 1 d . .
H15 H 0.3139 0.0836 0.7920 0.052 Uiso 1 1 calc R U
C16 C 0.2779(2) 0.0575(2) 0.7974(5) 0.042(2) Uani 1 1 d . .
H16 H 0.2690 0.0634 0.7586 0.050 Uiso 1 1 calc R U
C17 C 0.2645(2) 0.0375(2) 0.8331(5) 0.049(3) Uani 1 1 d . .
H17 H 0.2461 0.0295 0.8197 0.059 Uiso 1 1 calc R U
C18 C 0.2777(2) 0.0285(2) 0.8898(5) 0.041(2) Uani 1 1 d . .
H18 H 0.2684 0.0142 0.9142 0.049 Uiso 1 1 calc R U
C19 C 0.3164(2) 0.0595(2) 1.0352(5) 0.039(2) Uani 1 1 d . .
C20 C 0.2955(2) 0.0808(2) 1.0215(6) 0.048(3) Uani 1 1 d . .
H20 H 0.2835 0.0790 0.9845 0.057 Uiso 1 1 calc R U
C21 C 0.2919(3) 0.1036(2) 1.0592(7) 0.056(3) Uani 1 1 d . .
H21 H 0.2783 0.1180 1.0475 0.067 Uiso 1 1 calc R U
C22 C 0.3081(3) 0.1060(2) 1.1144(6) 0.056(3) Uani 1 1 d . .
H22 H 0.3054 0.1218 1.1413 0.067 Uiso 1 1 calc R U
C23 C 0.3279(2) 0.0855(2) 1.1304(6) 0.051(3) Uani 1 1 d . .
H23 H 0.3387 0.0869 1.1691 0.061 Uiso 1 1 calc R U
C24 C 0.3323(2) 0.0629(2) 1.0905(6) 0.048(3) Uani 1 1 d . .
H24 H 0.3468 0.0492 1.1016 0.057 Uiso 1 1 calc R U
C25 C 0.2951(2) 0.0048(2) 1.0184(5) 0.041(2) Uani 1 1 d . .
H25A H 0.2762 0.0151 1.0241 0.050 Uiso 1 1 calc R U
H25B H 0.2914 -0.0107 0.9878 0.050 Uiso 1 1 calc R U
C26 C 0.3042(2) -0.0077(2) 1.0810(5) 0.048(3) Uani 1 1 d . .
H26A H 0.2862 -0.0154 1.1019 0.057 Uiso 1 1 calc R U
H26B H 0.3118 0.0076 1.1084 0.057 Uiso 1 1 calc R U
C27 C 0.3277(2) -0.0310(2) 1.0781(6) 0.048(3) Uani 1 1 d . .
H27A H 0.3215 -0.0448 1.0456 0.058 Uiso 1 1 calc R U
H27B H 0.3280 -0.0408 1.1196 0.058 Uiso 1 1 calc R U
C28 C 0.3799(2) -0.0103(2) 1.1388(5) 0.043(2) Uani 1 1 d . .
C29 C 0.3622(3) -0.0060(3) 1.1900(6) 0.072(4) Uani 1 1 d . .
H29 H 0.3411 -0.0071 1.1856 0.087 Uiso 1 1 calc R U
C30 C 0.3745(5) -0.0001(5) 1.2487(7) 0.116(7) Uani 1 1 d . .
H30 H 0.3617 0.0030 1.2840 0.139 Uiso 1 1 calc R U
C31 C 0.4052(4) 0.0016(4) 1.2573(7) 0.093(5) Uani 1 1 d . .
H31 H 0.4133 0.0059 1.2978 0.112 Uiso 1 1 calc R U
C32 C 0.4240(3) -0.0033(3) 1.2049(6) 0.065(3) Uani 1 1 d . .
H32 H 0.4450 -0.0025 1.2093 0.078 Uiso 1 1 calc R U
C33 C 0.4110(3) -0.0091(2) 1.1478(5) 0.047(3) Uani 1 1 d . .
H33 H 0.4236 -0.0126 1.1123 0.057 Uiso 1 1 calc R U
C34 C 0.3863(2) -0.05255(19) 1.0509(5) 0.038(2) Uani 1 1 d . .
C35 C 0.3781(3) -0.0776(2) 1.0789(6) 0.055(3) Uani 1 1 d . .
H35 H 0.3605 -0.0784 1.1041 0.066 Uiso 1 1 calc R U
C36 C 0.3949(4) -0.1014(2) 1.0708(6) 0.074(4) Uani 1 1 d . .
H36 H 0.3893 -0.1183 1.0918 0.089 Uiso 1 1 calc R U
C37 C 0.4193(3) -0.1012(3) 1.0332(6) 0.076(4) Uani 1 1 d . .
H37 H 0.4299 -0.1181 1.0257 0.091 Uiso 1 1 calc R U
C38 C 0.4288(3) -0.0764(2) 1.0056(5) 0.059(3) Uani 1 1 d . .
H38 H 0.4466 -0.0759 0.9812 0.071 Uiso 1 1 calc R U
C39 C 0.4118(2) -0.05249(19) 1.0142(5) 0.036(2) Uani 1 1 d . .
H39 H 0.4178 -0.0355 0.9942 0.044 Uiso 1 1 calc R U
C40 C 0.3384(2) -0.04637(19) 0.9033(5) 0.037(2) Uani 1 1 d . .
C41 C 0.3090(2) -0.0421(2) 0.8885(5) 0.048(3) Uani 1 1 d . .
H41 H 0.3030 -0.0245 0.8714 0.057 Uiso 1 1 calc R U
C42 C 0.2881(2) -0.0625(3) 0.8977(6) 0.054(3) Uani 1 1 d . .
H42 H 0.2681 -0.0589 0.8860 0.065 Uiso 1 1 calc R U
C43 C 0.2951(3) -0.0879(3) 0.9232(6) 0.060(3) Uani 1 1 d . .
H43 H 0.2803 -0.1017 0.9306 0.072 Uiso 1 1 calc R U
C44 C 0.3241(3) -0.0930(2) 0.9377(6) 0.061(4) Uani 1 1 d . .
H44 H 0.3295 -0.1109 0.9539 0.074 Uiso 1 1 calc R U
C45 C 0.3461(3) -0.0726(2) 0.9297(5) 0.048(3) Uani 1 1 d . .
H45 H 0.3661 -0.0764 0.9419 0.058 Uiso 1 1 calc R U
C46 C 0.3988(2) -0.03775(19) 0.8634(5) 0.036(2) Uani 1 1 d . .
C47 C 0.3955(3) -0.0625(2) 0.8267(5) 0.048(3) Uani 1 1 d . .
H47 H 0.3762 -0.0700 0.8192 0.058 Uiso 1 1 calc R U
C48 C 0.4202(3) -0.0757(2) 0.8017(6) 0.057(3) Uani 1 1 d . .
H48 H 0.4177 -0.0921 0.7766 0.068 Uiso 1 1 calc R U
C49 C 0.4480(3) -0.0656(2) 0.8124(6) 0.061(3) Uani 1 1 d . .
H49 H 0.4647 -0.0752 0.7956 0.073 Uiso 1 1 calc R U
C50 C 0.4521(3) -0.0413(3) 0.8476(6) 0.057(3) Uani 1 1 d . .
H50 H 0.4715 -0.0338 0.8541 0.069 Uiso 1 1 calc R U
C51 C 0.4273(2) -0.0281(2) 0.8730(5) 0.042(2) Uani 1 1 d . .
H51 H 0.4302 -0.0117 0.8981 0.050 Uiso 1 1 calc R U
C52 C 0.3551(2) -0.00020(18) 0.8218(4) 0.034(2) Uani 1 1 d . .
H52A H 0.3374 0.0113 0.8321 0.041 Uiso 1 1 calc R U
H52B H 0.3712 0.0131 0.8106 0.041 Uiso 1 1 calc R U
C53 C 0.3478(2) -0.0170(2) 0.7620(5) 0.036(2) Uani 1 1 d . .
H53A H 0.3304 -0.0294 0.7697 0.043 Uiso 1 1 calc R U
H53B H 0.3650 -0.0289 0.7498 0.043 Uiso 1 1 calc R U
C54 C 0.3408(2) 0.00417(19) 0.7088(4) 0.034(2) Uani 1 1 d . .
H54A H 0.3571 0.0181 0.7082 0.040 Uiso 1 1 calc R U
H54B H 0.3225 0.0144 0.7215 0.040 Uiso 1 1 calc R U
C59 C 0.30897(18) 0.05630(17) 0.6303(5) 0.0301(19) Uani 1 1 d . .
H59 H 0.3175 0.0531 0.6736 0.036 Uiso 1 1 calc R U
C58 C 0.3117(2) 0.0863(2) 0.6059(5) 0.036(2) Uani 1 1 d . .
H58 H 0.3324 0.0888 0.5897 0.043 Uiso 1 1 calc R U
C57 C 0.2905(2) 0.08674(17) 0.5481(5) 0.037(2) Uani 1 1 d . .
H57 H 0.2953 0.1024 0.5179 0.044 Uiso 1 1 calc R U
C56 C 0.2937(2) 0.05742(18) 0.5169(4) 0.034(2) Uani 1 1 d . .
H56 H 0.2910 0.0566 0.4698 0.041 Uiso 1 1 calc R U
C55 C 0.28053(17) 0.03496(17) 0.5532(5) 0.0281(17) Uani 1 1 d . .
H55 H 0.2671 0.0206 0.5334 0.034 Uiso 1 1 calc R U
C60 C 0.27609(19) 0.04527(17) 0.6214(4) 0.0310(19) Uani 1 1 d . .
H60 H 0.2707 0.0299 0.6517 0.037 Uiso 1 1 calc R U
C61 C 0.25312(19) 0.06859(18) 0.6189(4) 0.0302(19) Uani 1 1 d . .
C62 C 0.2270(2) 0.06975(18) 0.6539(5) 0.033(2) Uani 1 1 d . .
C63 C 0.2065(2) 0.0914(2) 0.6420(5) 0.039(2) Uani 1 1 d . .
C64 C 0.2127(2) 0.1110(2) 0.5977(5) 0.040(2) Uani 1 1 d . .
C65 C 0.2392(2) 0.11039(19) 0.5647(5) 0.039(2) Uani 1 1 d . .
C66 C 0.2595(2) 0.08911(19) 0.5750(4) 0.034(2) Uani 1 1 d . .
C88 C 0.3197(2) -0.02664(19) 0.4430(5) 0.040(2) Uani 1 1 d . .
C89 C 0.3268(3) -0.0422(3) 0.3897(6) 0.066(4) Uani 1 1 d . .
H89 H 0.3414 -0.0353 0.3610 0.080 Uiso 1 1 calc R U
C90 C 0.3133(3) -0.0670(3) 0.3780(8) 0.089(5) Uani 1 1 d . .
H90 H 0.3188 -0.0776 0.3415 0.107 Uiso 1 1 calc R U
C91 C 0.2919(3) -0.0773(2) 0.4181(7) 0.065(3) Uani 1 1 d . .
H91 H 0.2826 -0.0948 0.4097 0.078 Uiso 1 1 calc R U
C92 C 0.2840(2) -0.0619(2) 0.4701(6) 0.047(3) Uani 1 1 d . .
H92 H 0.2693 -0.0689 0.4986 0.056 Uiso 1 1 calc R U
C93 C 0.29692(19) -0.03650(18) 0.4813(5) 0.037(2) Uani 1 1 d . .
H93 H 0.2902 -0.0254 0.5160 0.045 Uiso 1 1 calc R U
C82 C 0.3226(2) 0.0268(2) 0.3900(5) 0.041(2) Uani 1 1 d . .
C83 C 0.3390(3) 0.0464(3) 0.3574(5) 0.064(4) Uani 1 1 d . .
H83 H 0.3585 0.0509 0.3719 0.077 Uiso 1 1 calc R U
C84 C 0.3283(3) 0.0597(3) 0.3050(7) 0.080(4) Uani 1 1 d . .
H84 H 0.3403 0.0733 0.2842 0.096 Uiso 1 1 calc R U
C85 C 0.3008(3) 0.0540(3) 0.2819(7) 0.074(4) Uani 1 1 d . .
H85 H 0.2937 0.0631 0.2447 0.089 Uiso 1 1 calc R U
C86 C 0.2832(3) 0.0347(3) 0.3136(7) 0.065(3) Uani 1 1 d . .
H86 H 0.2638 0.0307 0.2986 0.078 Uiso 1 1 calc R U
C87 C 0.2939(2) 0.0214(2) 0.3663(5) 0.049(3) Uani 1 1 d . .
H87 H 0.2816 0.0081 0.3875 0.059 Uiso 1 1 calc R U
C81 C 0.3748(2) 0.0004(3) 0.4380(6) 0.059(3) Uani 1 1 d . .
H81A H 0.3809 -0.0170 0.4601 0.070 Uiso 1 1 calc R U
H81B H 0.3753 -0.0035 0.3918 0.070 Uiso 1 1 calc R U
C80 C 0.3991(2) 0.0238(3) 0.4524(6) 0.057(3) Uani 1 1 d . .
H80A H 0.4180 0.0183 0.4319 0.069 Uiso 1 1 calc R U
H80B H 0.3926 0.0417 0.4327 0.069 Uiso 1 1 calc R U
C79 C 0.4049(2) 0.0290(3) 0.5213(6) 0.053(3) Uani 1 1 d . .
H79A H 0.4236 0.0399 0.5255 0.063 Uiso 1 1 calc R U
H79B H 0.4079 0.0107 0.5427 0.063 Uiso 1 1 calc R U
C73 C 0.3799(3) 0.0831(2) 0.5248(6) 0.051(3) Uani 1 1 d . .
C74 C 0.3608(3) 0.0911(2) 0.4763(6) 0.057(3) Uani 1 1 d . .
H74 H 0.3454 0.0785 0.4637 0.068 Uiso 1 1 calc R U
C75 C 0.3633(3) 0.1169(3) 0.4453(7) 0.072(4) Uani 1 1 d . .
H75 H 0.3505 0.1215 0.4109 0.086 Uiso 1 1 calc R U
C76 C 0.3844(4) 0.1356(3) 0.4654(7) 0.089(5) Uani 1 1 d . .
H76 H 0.3861 0.1534 0.4453 0.107 Uiso 1 1 calc R U
C77 C 0.4034(4) 0.1288(4) 0.5143(8) 0.094(6) Uani 1 1 d . .
H77 H 0.4178 0.1421 0.5280 0.113 Uiso 1 1 calc R U
C78 C 0.4016(3) 0.1023(3) 0.5448(6) 0.067(4) Uani 1 1 d . .
H78 H 0.4150 0.0976 0.5781 0.080 Uiso 1 1 calc R U
C67 C 0.3914(2) 0.0545(2) 0.6404(6) 0.047(3) Uani 1 1 d . .
C68 C 0.3780(2) 0.0736(2) 0.6836(5) 0.045(3) Uani 1 1 d . .
H68 H 0.3605 0.0834 0.6715 0.054 Uiso 1 1 calc R U
C69 C 0.3901(2) 0.0781(2) 0.7432(5) 0.047(3) Uani 1 1 d . .
H69 H 0.3808 0.0910 0.7713 0.056 Uiso 1 1 calc R U
C70 C 0.4157(2) 0.0642(2) 0.7623(5) 0.048(3) Uani 1 1 d . .
H70 H 0.4239 0.0673 0.8033 0.058 Uiso 1 1 calc R U
C71 C 0.4291(2) 0.0458(2) 0.7214(6) 0.052(3) Uani 1 1 d . .
H71 H 0.4466 0.0362 0.7345 0.062 Uiso 1 1 calc R U
C72 C 0.4178(2) 0.0410(3) 0.6621(6) 0.054(3) Uani 1 1 d . .
H72 H 0.4278 0.0283 0.6347 0.064 Uiso 1 1 calc R U
C94 C 0.3677(2) -0.0305(2) 0.6120(6) 0.053(3) Uani 1 1 d . .
C95 C 0.3657(4) -0.0516(3) 0.5675(7) 0.096(6) Uani 1 1 d . .
H95 H 0.3475 -0.0549 0.5461 0.116 Uiso 1 1 calc R U
C96 C 0.3909(4) -0.0684(4) 0.5536(8) 0.120(8) Uani 1 1 d . .
H96 H 0.3893 -0.0830 0.5231 0.144 Uiso 1 1 calc R U
C97 C 0.4166(4) -0.0641(5) 0.5823(9) 0.128(9) Uani 1 1 d . .
H97 H 0.4334 -0.0753 0.5715 0.154 Uiso 1 1 calc R U
C98 C 0.4193(3) -0.0432(4) 0.6285(9) 0.096(6) Uani 1 1 d . .
H98 H 0.4378 -0.0402 0.6493 0.115 Uiso 1 1 calc R U
C99 C 0.3941(3) -0.0265(3) 0.6442(7) 0.062(3) Uani 1 1 d . .
H99 H 0.3954 -0.0126 0.6766 0.074 Uiso 1 1 calc R U
C100 C 0.3060(2) -0.03445(19) 0.6413(5) 0.041(2) Uani 1 1 d . .
C101 C 0.2765(2) -0.0284(2) 0.6330(4) 0.038(2) Uani 1 1 d . .
H101 H 0.2710 -0.0102 0.6181 0.046 Uiso 1 1 calc R U
C102 C 0.2547(2) -0.0480(2) 0.6457(5) 0.049(3) Uani 1 1 d . .
H102 H 0.2344 -0.0432 0.6390 0.059 Uiso 1 1 calc R U
C103 C 0.2616(3) -0.0741(2) 0.6676(7) 0.076(5) Uani 1 1 d . .
H103 H 0.2465 -0.0878 0.6747 0.092 Uiso 1 1 calc R U
C104 C 0.2905(3) -0.0802(3) 0.6790(8) 0.092(6) Uani 1 1 d . .
H104 H 0.2957 -0.0979 0.6967 0.110 Uiso 1 1 calc R U
C105 C 0.3125(3) -0.0609(2) 0.6651(8) 0.085(5) Uani 1 1 d . .
H105 H 0.3327 -0.0659 0.6721 0.102 Uiso 1 1 calc R U
F1 F 0.47907(12) 0.05711(14) 0.8730(3) 0.0583(17) Uani 1 1 d . .
F2 F 0.51207(14) 0.09870(15) 0.9226(4) 0.077(2) Uani 1 1 d . .
F3 F 0.49129(18) 0.12983(15) 1.0217(4) 0.088(3) Uani 1 1 d . .
F4 F 0.43738(17) 0.11863(13) 1.0722(3) 0.070(2) Uani 1 1 d . .
F5 F 0.21996(11) 0.05040(11) 0.6983(3) 0.0403(13) Uani 1 1 d . .
F6 F 0.18112(12) 0.09263(13) 0.6763(3) 0.0533(17) Uani 1 1 d . .
F7 F 0.19242(13) 0.13186(13) 0.5857(3) 0.0570(17) Uani 1 1 d . .
F8 F 0.24493(14) 0.13168(11) 0.5228(3) 0.0506(15) Uani 1 1 d . .

loop_
_atom_site_aniso_label
_atom_site_aniso_U_11
_atom_site_aniso_U_22
_atom_site_aniso_U_33
_atom_site_aniso_U_23
_atom_site_aniso_U_13
_atom_site_aniso_U_12
Ir1 0.02518(15) 0.02263(14) 0.03664(18) 0.00082(15) 0.00340(15) -0.00140(13)
Ir2 0.02745(16) 0.02677(16) 0.03757(19) -0.00937(15) 0.00306(15) 0.00052(14)
P1 0.0260(11) 0.0292(11) 0.0447(14) 0.0027(11) 0.0052(11) -0.0013(8)
P2 0.0335(12) 0.0307(11) 0.0395(14) 0.0020(11) 0.0087(11) -0.0008(9)
P3 0.0284(12) 0.0247(11) 0.0403(14) -0.0005(10) 0.0029(10) -0.0017(9)
P5 0.0351(12) 0.0352(13) 0.0436(15) -0.0137(11) 0.0068(11) -0.0006(10)
P4 0.0320(12) 0.0424(14) 0.0525(16) -0.0179(13) 0.0081(12) -0.0060(10)
P6 0.0325(12) 0.0308(12) 0.0450(15) -0.0096(11) -0.0056(11) 0.0073(10)
N1 0.060(6) 0.027(4) 0.050(5) 0.001(4) -0.007(4) 0.005(4)
N2 0.051(5) 0.025(4) 0.045(5) -0.005(4) 0.002(4) 0.001(3)
C5 0.023(4) 0.036(5) 0.040(5) 0.000(4) -0.002(4) -0.003(4)
C4 0.033(5) 0.026(4) 0.056(6) 0.001(4) 0.004(4) -0.002(4)
C3 0.036(5) 0.037(5) 0.046(6) -0.001(4) 0.005(4) 0.000(4)
C2 0.031(5) 0.025(4) 0.039(5) 0.000(4) 0.007(4) -0.002(3)
C1 0.020(4) 0.034(5) 0.037(5) -0.002(4) -0.003(3) -0.001(3)
C6 0.029(5) 0.027(5) 0.048(6) 0.001(4) 0.006(4) 0.002(4)
C7 0.035(5) 0.036(5) 0.046(6) 0.007(4) -0.004(4) -0.006(4)
C8 0.031(5) 0.043(6) 0.070(8) 0.018(6) 0.002(5) 0.004(4)
C9 0.030(5) 0.045(6) 0.104(10) 0.032(7) -0.017(6) -0.014(5)
C10 0.055(7) 0.037(6) 0.066(8) 0.011(5) -0.025(6) -0.022(5)
C11 0.064(7) 0.030(5) 0.066(8) 0.001(5) -0.022(6) -0.010(5)
C12 0.050(6) 0.024(4) 0.052(6) 0.001(4) -0.008(5) -0.007(4)
C13 0.024(4) 0.037(5) 0.046(6) 0.003(4) 0.001(4) 0.005(4)
C14 0.025(4) 0.038(5) 0.055(6) 0.007(5) -0.005(4) 0.003(4)
C15 0.040(5) 0.031(5) 0.059(7) 0.004(5) 0.010(5) 0.004(4)
C16 0.043(5) 0.038(5) 0.045(6) -0.004(5) -0.006(5) 0.003(4)
C17 0.039(6) 0.051(6) 0.057(7) -0.015(5) -0.006(5) -0.005(5)
C18 0.038(5) 0.030(5) 0.055(6) 0.007(5) -0.004(5) -0.006(4)
C19 0.027(5) 0.040(5) 0.051(6) 0.004(4) 0.011(4) -0.005(4)
C20 0.042(6) 0.036(5) 0.066(7) -0.002(5) 0.008(5) 0.001(4)
C21 0.058(7) 0.035(5) 0.075(8) -0.002(6) 0.010(7) 0.001(5)
C22 0.061(7) 0.035(6) 0.071(8) -0.010(6) 0.018(6) -0.006(5)
C23 0.051(6) 0.055(7) 0.047(6) -0.002(5) 0.009(5) -0.010(5)
C24 0.038(6) 0.041(6) 0.065(8) 0.004(5) 0.014(5) 0.000(4)
C25 0.026(5) 0.039(5) 0.059(7) -0.001(5) 0.007(5) -0.004(4)
C26 0.032(5) 0.049(6) 0.063(7) 0.003(5) 0.011(5) 0.003(4)
C27 0.044(6) 0.032(5) 0.068(8) 0.018(5) 0.017(5) 0.001(4)
C28 0.053(6) 0.040(6) 0.037(6) 0.007(4) 0.006(5) 0.012(5)
C29 0.065(8) 0.115(12) 0.037(7) 0.007(7) 0.012(6) 0.030(8)
C30 0.121(16) 0.174(19) 0.052(10) -0.009(11) 0.009(9) 0.062(14)
C31 0.097(13) 0.134(15) 0.048(8) -0.016(9) -0.017(8) 0.019(11)
C32 0.077(9) 0.075(9) 0.044(7) 0.006(6) -0.006(6) 0.003(7)
C33 0.061(7) 0.044(6) 0.036(6) 0.002(5) 0.008(5) -0.007(5)
C34 0.043(5) 0.034(5) 0.037(5) 0.000(4) 0.006(4) 0.003(4)
C35 0.080(8) 0.032(5) 0.054(7) -0.001(5) 0.011(6) -0.003(5)
C36 0.124(12) 0.034(6) 0.064(9) 0.001(6) 0.031(8) -0.003(7)
C37 0.121(12) 0.043(7) 0.063(8) 0.006(6) 0.022(8) 0.033(7)
C38 0.088(9) 0.038(6) 0.052(7) 0.002(5) 0.020(6) 0.026(6)
C39 0.048(6) 0.024(4) 0.036(5) 0.002(4) 0.003(4) 0.007(4)
C40 0.043(5) 0.029(5) 0.039(5) 0.003(4) -0.001(4) -0.006(4)
C41 0.049(6) 0.042(6) 0.053(7) -0.001(5) -0.007(5) -0.006(5)
C42 0.041(6) 0.065(8) 0.056(7) 0.008(6) 0.002(5) -0.028(5)
C43 0.071(8) 0.058(7) 0.051(7) 0.001(6) 0.008(6) -0.041(6)
C44 0.101(11) 0.034(6) 0.049(7) 0.010(5) -0.002(7) -0.027(6)
C45 0.063(7) 0.033(5) 0.049(6) -0.002(5) -0.014(5) -0.017(5)
C46 0.040(5) 0.028(5) 0.041(6) 0.004(4) 0.004(4) 0.005(4)
C47 0.057(7) 0.033(5) 0.055(7) -0.003(5) -0.005(5) 0.004(5)
C48 0.079(8) 0.034(5) 0.057(7) -0.020(5) -0.011(6) 0.019(5)
C49 0.069(8) 0.054(7) 0.060(8) -0.015(6) -0.002(7) 0.032(6)
C50 0.042(6) 0.073(8) 0.056(7) -0.004(6) 0.004(5) 0.009(6)
C51 0.048(6) 0.035(5) 0.042(6) -0.003(4) 0.003(5) 0.006(4)
C52 0.031(5) 0.026(4) 0.046(6) -0.002(4) 0.002(4) 0.001(4)
C53 0.036(5) 0.030(5) 0.043(6) -0.005(4) -0.004(4) -0.002(4)
C54 0.030(4) 0.034(5) 0.037(5) -0.004(4) -0.006(4) -0.002(4)
C59 0.026(4) 0.026(4) 0.039(5) -0.004(4) 0.005(4) -0.003(3)
C58 0.031(5) 0.037(5) 0.039(5) -0.007(4) -0.002(4) -0.001(4)
C57 0.044(5) 0.021(4) 0.046(6) -0.004(4) 0.010(4) 0.003(4)
C56 0.045(5) 0.029(5) 0.029(5) -0.009(4) -0.002(4) 0.007(4)
C55 0.025(4) 0.029(4) 0.031(4) -0.003(4) -0.001(4) -0.002(3)
C60 0.032(5) 0.020(4) 0.041(5) -0.008(4) 0.006(4) 0.001(3)
C61 0.032(5) 0.026(4) 0.033(5) -0.009(4) -0.001(4) 0.001(4)
C62 0.033(5) 0.028(5) 0.038(5) -0.015(4) -0.007(4) -0.002(4)
C63 0.026(4) 0.038(5) 0.054(6) -0.026(5) -0.009(4) 0.004(4)
C64 0.030(5) 0.031(5) 0.059(7) -0.018(5) -0.011(4) 0.008(4)
C65 0.047(5) 0.031(5) 0.041(6) -0.013(4) -0.014(5) 0.008(4)
C66 0.033(5) 0.029(5) 0.041(6) -0.011(4) -0.006(4) 0.005(4)
C88 0.043(5) 0.028(5) 0.049(6) -0.009(4) 0.006(5) 0.006(4)
C89 0.076(9) 0.058(7) 0.065(8) -0.027(6) 0.026(7) -0.014(6)
C90 0.098(11) 0.066(9) 0.103(12) -0.050(9) 0.037(10) -0.030(8)
C91 0.081(9) 0.037(6) 0.077(9) -0.008(6) 0.006(7) -0.005(6)
C92 0.050(6) 0.035(5) 0.057(7) -0.005(5) -0.006(5) 0.000(4)
C93 0.033(5) 0.032(5) 0.046(5) -0.008(5) -0.004(5) 0.004(4)
C82 0.042(5) 0.041(6) 0.040(6) -0.010(4) 0.020(4) -0.009(4)
C83 0.076(8) 0.082(9) 0.033(6) 0.001(6) 0.003(6) -0.032(7)
C84 0.088(10) 0.094(10) 0.058(8) 0.017(8) 0.005(8) -0.040(8)
C85 0.091(10) 0.073(9) 0.059(8) 0.022(7) 0.011(8) -0.010(8)
C86 0.065(8) 0.066(8) 0.064(8) -0.007(7) 0.001(7) -0.006(6)
C87 0.049(6) 0.056(7) 0.042(6) 0.011(5) 0.004(5) -0.002(5)
C81 0.036(6) 0.071(8) 0.069(8) -0.049(7) 0.005(5) 0.005(5)
C80 0.035(6) 0.061(7) 0.076(8) -0.026(6) 0.024(5) -0.006(5)
C79 0.031(5) 0.066(8) 0.062(7) -0.026(6) 0.008(5) -0.012(5)
C73 0.054(7) 0.045(6) 0.055(7) -0.020(5) 0.026(6) -0.015(5)
C74 0.057(7) 0.057(7) 0.056(7) -0.013(6) 0.020(7) -0.024(5)
C75 0.087(10) 0.064(8) 0.064(8) 0.006(7) 0.023(7) -0.024(7)
C76 0.139(15) 0.065(9) 0.064(10) -0.010(7) 0.048(10) -0.042(9)
C77 0.121(13) 0.098(12) 0.063(9) -0.031(8) 0.050(9) -0.073(10)
C78 0.053(7) 0.084(9) 0.064(9) -0.025(7) 0.015(6) -0.030(6)
C67 0.032(5) 0.048(6) 0.062(7) -0.017(5) 0.008(5) -0.010(4)
C68 0.035(5) 0.042(6) 0.059(7) -0.006(5) 0.001(5) -0.010(4)
C69 0.046(6) 0.041(6) 0.054(7) -0.011(5) 0.012(5) -0.008(4)
C70 0.044(6) 0.053(6) 0.047(6) -0.006(5) -0.002(5) -0.017(5)
C71 0.042(6) 0.048(6) 0.065(8) -0.007(6) -0.008(6) -0.004(5)
C72 0.034(5) 0.058(7) 0.069(8) -0.021(6) 0.003(5) -0.004(5)
C94 0.047(6) 0.059(7) 0.054(7) -0.014(6) -0.012(5) 0.031(5)
C95 0.112(12) 0.093(11) 0.084(11) -0.032(9) -0.031(9) 0.076(10)
C96 0.147(16) 0.143(16) 0.071(10) -0.038(11) -0.020(11) 0.106(14)
C97 0.098(13) 0.18(2) 0.107(15) -0.048(14) -0.019(11) 0.104(14)
C98 0.052(8) 0.125(14) 0.111(14) 0.010(12) -0.009(9) 0.045(9)
C99 0.054(7) 0.051(7) 0.080(9) -0.001(7) 0.002(7) 0.016(6)
C100 0.048(6) 0.026(5) 0.051(6) 0.001(4) -0.016(5) -0.001(4)
C101 0.045(6) 0.034(5) 0.035(5) -0.002(4) 0.001(4) -0.003(4)
C102 0.047(6) 0.047(6) 0.053(7) 0.005(5) -0.015(5) -0.009(5)
C103 0.075(9) 0.042(7) 0.113(12) 0.027(7) -0.049(8) -0.029(6)
C104 0.088(10) 0.033(6) 0.154(15) 0.024(8) -0.066(10) -0.014(6)
C105 0.078(9) 0.032(6) 0.145(14) 0.009(7) -0.071(10) 0.006(6)
F1 0.033(3) 0.059(4) 0.083(5) 0.020(4) 0.012(3) 0.003(3)
F2 0.035(3) 0.066(5) 0.130(7) 0.045(5) -0.012(4) -0.011(3)
F3 0.095(6) 0.057(4) 0.110(6) 0.020(4) -0.051(5) -0.043(4)
F4 0.097(5) 0.037(3) 0.074(5) -0.003(3) -0.030(4) -0.016(3)
F5 0.032(3) 0.040(3) 0.050(3) -0.008(3) 0.007(2) -0.002(2)
F6 0.024(3) 0.059(4) 0.076(5) -0.028(3) 0.001(3) 0.005(3)
F7 0.041(3) 0.045(3) 0.085(5) -0.017(3) -0.019(3) 0.019(3)
F8 0.067(4) 0.031(3) 0.054(4) -0.003(3) -0.019(3) 0.007(3)

loop_
_atom_type_symbol
_atom_type_description
_atom_type_scat_dispersion_real
_atom_type_scat_dispersion_imag
_atom_type_scat_source
C C 0.0033 0.0016 'International Tables Vol C Tables 4.2.6.8 and 6.1.1.4'
H H 0.0000 0.0000 'International Tables Vol C Tables 4.2.6.8 and 6.1.1.4'
F F 0.0171 0.0103 'International Tables Vol C Tables 4.2.6.8 and 6.1.1.4'
Ir Ir -1.4442 7.9887 'International Tables Vol C Tables 4.2.6.8 and 6.1.1.4'
N N 0.0061 0.0033 'International Tables Vol C Tables 4.2.6.8 and 6.1.1.4'
P P 0.1023 0.0942 'International Tables Vol C Tables 4.2.6.8 and 6.1.1.4'

loop_
_geom_angle_atom_site_label_1
_geom_angle_atom_site_label_2
_geom_angle_atom_site_label_3
_geom_angle
C302 C301 C306 120.0
C302 C301 C307 135(4)
C306 C301 C307 103(4)
C301 C302 C303 120.0
C301 C302 H302 120.0
C303 C302 H302 120.0
C304 C303 C302 120.0
C304 C303 H303 120.0
C302 C303 H303 120.0
C303 C304 C305 120.0
C303 C304 H304 120.0
C305 C304 H304 120.0
C306 C305 C304 120.0
C306 C305 H305 120.0
C304 C305 H305 120.0
C305 C306 C301 120.0
C305 C306 H306 120.0
C301 C306 H306 120.0
C301 C307 H30A 109.5
C301 C307 H30B 109.5
H30A C307 H30B 109.5
C301 C307 H30C 109.5
H30A C307 H30C 109.5
H30B C307 H30C 109.5
C402 C401 C406 120.0
C402 C401 C407 134(4)
C406 C401 C407 106(4)
C401 C402 C403 120.0
C401 C402 H402 120.0
C403 C402 H402 120.0
C404 C403 C402 120.0
C404 C403 H403 120.0
C402 C403 H403 120.0
C405 C404 C403 120.0
C405 C404 H404 120.0
C403 C404 H404 120.0
C404 C405 C406 120.0
C404 C405 H405 120.0
C406 C405 H405 120.0
C405 C406 C401 120.0
C405 C406 H406 120.0
C401 C406 H406 120.0
C401 C407 H40A 109.5
C401 C407 H40B 109.5
H40A C407 H40B 109.5
C401 C407 H40C 109.5
H40A C407 H40C 109.5
H40B C407 H40C 109.5
C502 C501 C506 120.0
C502 C501 C507 119(4)
C506 C501 C507 120(4)
C501 C502 C503 120.0
C501 C502 H502 120.0
C503 C502 H502 120.0
C502 C503 C504 120.0
C502 C503 H503 120.0
C504 C503 H503 120.0
C505 C504 C503 120.0
C505 C504 H504 120.0
C503 C504 H504 120.0
C504 C505 C506 120.0
C504 C505 H505 120.0
C506 C505 H505 120.0
C505 C506 C501 120.0
C505 C506 H506 120.0
C501 C506 H506 120.0
C501 C507 H50A 109.5
C501 C507 H50B 109.5
H50A C507 H50B 109.5
C501 C507 H50C 109.5
H50A C507 H50C 109.5
H50B C507 H50C 109.5
C1 Ir1 C2 40.2(3)
C1 Ir1 C5 65.0(3)
C2 Ir1 C5 69.7(3)
C1 Ir1 P1 147.3(2)
C2 Ir1 P1 109.8(2)
C5 Ir1 P1 95.7(2)
C1 Ir1 P2 100.1(3)
C2 Ir1 P2 94.6(3)
C5 Ir1 P2 163.6(3)
P1 Ir1 P2 94.10(9)
C1 Ir1 P3 109.8(2)
C2 Ir1 P3 149.7(2)
C5 Ir1 P3 95.9(3)
P1 Ir1 P3 97.67(9)
P2 Ir1 P3 95.85(8)
C55 Ir2 C59 65.4(3)
C55 Ir2 C56 39.4(3)
C59 Ir2 C56 70.2(3)
C55 Ir2 P4 150.6(2)
C59 Ir2 P4 95.0(2)
C56 Ir2 P4 115.0(3)
C55 Ir2 P5 101.5(3)
C59 Ir2 P5 163.2(3)
C56 Ir2 P5 93.0(2)
P4 Ir2 P5 92.66(9)
C55 Ir2 P6 105.9(2)
C59 Ir2 P6 93.4(3)
C56 Ir2 P6 145.0(3)
P4 Ir2 P6 96.55(10)
P5 Ir2 P6 100.58(9)
C19 P1 C25 99.2(4)
C19 P1 C13 100.6(5)
C25 P1 C13 101.6(5)
C19 P1 Ir1 115.0(3)
C25 P1 Ir1 117.8(3)
C13 P1 Ir1 119.4(3)
C34 P2 C27 103.7(4)
C34 P2 C28 96.9(5)
C27 P2 C28 101.5(5)
C34 P2 Ir1 116.9(3)
C27 P2 Ir1 117.7(4)
C28 P2 Ir1 117.0(3)
C52 P3 C46 98.7(4)
C52 P3 C40 103.2(4)
C46 P3 C40 101.5(4)
C52 P3 Ir1 111.7(3)
C46 P3 Ir1 121.1(3)
C40 P3 Ir1 117.7(3)
C81 P5 C82 102.2(6)
C81 P5 C88 99.5(5)
C82 P5 C88 98.4(5)
C81 P5 Ir2 118.6(4)
C82 P5 Ir2 115.1(3)
C88 P5 Ir2 119.5(3)
C67 P4 C73 100.9(5)
C67 P4 C79 101.4(5)
C73 P4 C79 98.6(5)
C67 P4 Ir2 119.0(3)
C73 P4 Ir2 116.0(4)
C79 P4 Ir2 117.6(3)
C54 P6 C94 103.4(5)
C54 P6 C100 98.6(4)
C94 P6 C100 100.5(5)
C54 P6 Ir2 112.3(3)
C94 P6 Ir2 118.0(4)
C100 P6 Ir2 121.0(3)
C4 N1 H1A 120.0
C4 N1 H1B 120.0
H1A N1 H1B 120.0
C58 N2 H2A 120.0
C58 N2 H2B 120.0
H2A N2 H2B 120.0
C4 C5 C6 110.1(8)
C4 C5 Ir1 105.9(6)
C6 C5 Ir1 94.7(6)
C4 C5 H5 114.7
C6 C5 H5 114.7
Ir1 C5 H5 114.7
N1 C4 C5 112.3(8)
N1 C4 C3 116.6(8)
C5 C4 C3 104.3(8)
N1 C4 H4 107.8
C5 C4 H4 107.8
C3 C4 H4 107.8
C12 C3 C2 110.5(8)
C12 C3 C4 105.1(8)
C2 C3 C4 104.4(8)
C12 C3 H3 112.1
C2 C3 H3 112.1
C4 C3 H3 112.1
C1 C2 C3 114.4(8)
C1 C2 Ir1 67.5(5)
C3 C2 Ir1 118.2(7)
C1 C2 H2 116.0
C3 C2 H2 116.0
Ir1 C2 H2 116.0
C2 C1 C6 107.4(7)
C2 C1 Ir1 72.4(5)
C6 C1 Ir1 98.2(5)
C2 C1 H1 122.3
C6 C1 H1 122.3
Ir1 C1 H1 122.3
C7 C6 C1 105.7(8)
C7 C6 C5 115.1(8)
C1 C6 C5 95.0(7)
C7 C6 H6 113.2
C1 C6 H6 113.2
C5 C6 H6 113.2
C8 C7 C12 119.6(10)
C8 C7 C6 126.8(10)
C12 C7 C6 113.6(8)
F1 C8 C7 121.0(10)
F1 C8 C9 119.3(10)
C7 C8 C9 119.6(12)
F2 C9 C10 122.9(11)
F2 C9 C8 117.4(13)
C10 C9 C8 119.7(11)
C11 C10 F3 121.7(12)
C11 C10 C9 120.3(10)
F3 C10 C9 117.9(11)
C10 C11 F4 118.0(10)
C10 C11 C12 122.6(12)
F4 C11 C12 119.3(11)
C11 C12 C7 118.1(10)
C11 C12 C3 129.9(11)
C7 C12 C3 111.9(8)
C18 C13 C14 117.7(9)
C18 C13 P1 122.9(7)
C14 C13 P1 119.4(7)
C15 C14 C13 120.8(9)
C15 C14 H14 119.6
C13 C14 H14 119.6
C14 C15 C16 120.2(10)
C14 C15 H15 119.9
C16 C15 H15 119.9
C17 C16 C15 120.3(10)
C17 C16 H16 119.9
C15 C16 H16 119.9
C16 C17 C18 120.0(10)
C16 C17 H17 120.0
C18 C17 H17 120.0
C13 C18 C17 121.0(9)
C13 C18 H18 119.5
C17 C18 H18 119.5
C24 C19 C20 115.8(10)
C24 C19 P1 120.3(8)
C20 C19 P1 123.9(9)
C21 C20 C19 122.2(11)
C21 C20 H20 118.9
C19 C20 H20 118.9
C20 C21 C22 120.0(11)
C20 C21 H21 120.0
C22 C21 H21 120.0
C23 C22 C21 119.7(11)
C23 C22 H22 120.1
C21 C22 H22 120.1
C22 C23 C24 120.0(12)
C22 C23 H23 120.0
C24 C23 H23 120.0
C19 C24 C23 122.1(11)
C19 C24 H24 118.9
C23 C24 H24 118.9
C26 C25 P1 113.8(7)
C26 C25 H25A 108.8
P1 C25 H25A 108.8
C26 C25 H25B 108.8
P1 C25 H25B 108.8
H25A C25 H25B 107.7
C25 C26 C27 115.9(9)
C25 C26 H26A 108.3
C27 C26 H26A 108.3
C25 C26 H26B 108.3
C27 C26 H26B 108.3
H26A C26 H26B 107.4
C26 C27 P2 115.9(7)
C26 C27 H27A 108.3
P2 C27 H27A 108.3
C26 C27 H27B 108.3
P2 C27 H27B 108.3
H27A C27 H27B 107.4
C29 C28 C33 118.0(11)
C29 C28 P2 123.7(10)
C33 C28 P2 118.2(8)
C28 C29 C30 120.4(14)
C28 C29 H29 119.8
C30 C29 H29 119.8
C29 C30 C31 121.6(14)
C29 C30 H30 119.2
C31 C30 H30 119.2
C30 C31 C32 118.8(13)
C30 C31 H31 120.6
C32 C31 H31 120.6
C33 C32 C31 118.0(13)
C33 C32 H32 121.0
C31 C32 H32 121.0
C32 C33 C28 123.1(11)
C32 C33 H33 118.4
C28 C33 H33 118.4
C39 C34 C35 117.6(9)
C39 C34 P2 118.1(7)
C35 C34 P2 124.3(8)
C36 C35 C34 120.8(11)
C36 C35 H35 119.6
C34 C35 H35 119.6
C37 C36 C35 120.8(12)
C37 C36 H36 119.6
C35 C36 H36 119.6
C36 C37 C38 120.3(11)
C36 C37 H37 119.9
C38 C37 H37 119.9
C37 C38 C39 118.5(11)
C37 C38 H38 120.7
C39 C38 H38 120.7
C34 C39 C38 121.9(10)
C34 C39 H39 119.1
C38 C39 H39 119.1
C41 C40 C45 117.2(9)
C41 C40 P3 121.7(7)
C45 C40 P3 120.9(8)
C42 C41 C40 121.5(11)
C42 C41 H41 119.2
C40 C41 H41 119.2
C43 C42 C41 122.0(11)
C43 C42 H42 119.0
C41 C42 H42 119.0
C42 C43 C44 118.0(10)
C42 C43 H43 121.0
C44 C43 H43 121.0
C43 C44 C45 121.9(11)
C43 C44 H44 119.1
C45 C44 H44 119.1
C44 C45 C40 119.3(11)
C44 C45 H45 120.4
C40 C45 H45 120.4
C51 C46 C47 117.0(9)
C51 C46 P3 120.7(7)
C47 C46 P3 122.3(8)
C48 C47 C46 120.3(10)
C48 C47 H47 119.8
C46 C47 H47 119.8
C49 C48 C47 120.9(10)
C49 C48 H48 119.5
C47 C48 H48 119.5
C48 C49 C50 120.6(10)
C48 C49 H49 119.7
C50 C49 H49 119.7
C51 C50 C49 118.4(11)
C51 C50 H50 120.8
C49 C50 H50 120.8
C46 C51 C50 122.8(10)
C46 C51 H51 118.6
C50 C51 H51 118.6
C53 C52 P3 120.6(6)
C53 C52 H52A 107.2
P3 C52 H52A 107.2
C53 C52 H52B 107.2
P3 C52 H52B 107.2
H52A C52 H52B 106.8
C52 C53 C54 107.5(7)
C52 C53 H53A 110.2
C54 C53 H53A 110.2
C52 C53 H53B 110.2
C54 C53 H53B 110.2
H53A C53 H53B 108.5
C53 C54 P6 120.8(6)
C53 C54 H54A 107.1
P6 C54 H54A 107.1
C53 C54 H54B 107.1
P6 C54 H54B 107.1
H54A C54 H54B 106.8
C58 C59 C60 110.3(7)
C58 C59 Ir2 106.3(6)
C60 C59 Ir2 94.1(5)
C58 C59 H59 114.7
C60 C59 H59 114.7
Ir2 C59 H59 114.7
N2 C58 C59 111.9(8)
N2 C58 C57 118.2(8)
C59 C58 C57 103.3(7)
N2 C58 H58 107.7
C59 C58 H58 107.7
C57 C58 H58 107.7
C66 C57 C58 105.9(8)
C66 C57 C56 108.2(7)
C58 C57 C56 105.4(7)
C66 C57 H57 112.3
C58 C57 H57 112.3
C56 C57 H57 112.3
C55 C56 C57 113.9(8)
C55 C56 Ir2 67.9(5)
C57 C56 Ir2 116.6(6)
C55 C56 H56 116.5
C57 C56 H56 116.5
Ir2 C56 H56 116.5
C56 C55 C60 108.3(7)
C56 C55 Ir2 72.7(5)
C60 C55 Ir2 97.6(5)
C56 C55 H55 122.1
C60 C55 H55 122.1
Ir2 C55 H55 122.1
C61 C60 C55 106.9(7)
C61 C60 C59 113.4(7)
C55 C60 C59 95.5(7)
C61 C60 H60 113.2
C55 C60 H60 113.2
C59 C60 H60 113.2
C66 C61 C62 120.4(8)
C66 C61 C60 113.6(8)
C62 C61 C60 125.9(8)
F5 C62 C61 122.6(8)
F5 C62 C63 118.1(8)
C61 C62 C63 119.2(9)
C64 C63 F6 120.9(8)
C64 C63 C62 119.8(9)
F6 C63 C62 119.3(10)
C63 C64 F7 119.5(9)
C63 C64 C65 120.8(9)
F7 C64 C65 119.7(10)
F8 C65 C64 118.2(8)
F8 C65 C66 121.3(9)
C64 C65 C66 120.5(10)
C61 C66 C65 119.2(9)
C61 C66 C57 113.1(8)
C65 C66 C57 127.4(9)
C89 C88 C93 117.7(10)
C89 C88 P5 122.6(9)
C93 C88 P5 119.4(7)
C90 C89 C88 120.8(12)
C90 C89 H89 119.6
C88 C89 H89 119.6
C89 C90 C91 121.0(13)
C89 C90 H90 119.5
C91 C90 H90 119.5
C92 C91 C90 119.1(11)
C92 C91 H91 120.4
C90 C91 H91 120.4
C93 C92 C91 120.3(11)
C93 C92 H92 119.9
C91 C92 H92 119.9
C92 C93 C88 121.0(10)
C92 C93 H93 119.5
C88 C93 H93 119.5
C83 C82 C87 116.0(11)
C83 C82 P5 123.8(9)
C87 C82 P5 120.2(7)
C84 C83 C82 122.1(12)
C84 C83 H83 118.9
C82 C83 H83 118.9
C85 C84 C83 121.4(12)
C85 C84 H84 119.3
C83 C84 H84 119.3
C84 C85 C86 118.7(13)
C84 C85 H85 120.6
C86 C85 H85 120.6
C87 C86 C85 120.0(13)
C87 C86 H86 120.0
C85 C86 H86 120.0
C86 C87 C82 121.7(11)
C86 C87 H87 119.1
C82 C87 H87 119.1
C80 C81 P5 117.8(7)
C80 C81 H81A 107.8
P5 C81 H81A 107.8
C80 C81 H81B 107.9
P5 C81 H81B 107.8
H81A C81 H81B 107.2
C79 C80 C81 114.9(10)
C79 C80 H80A 108.5
C81 C80 H80A 108.5
C79 C80 H80B 108.5
C81 C80 H80B 108.5
H80A C80 H80B 107.5
C80 C79 P4 114.0(9)
C80 C79 H79A 108.8
P4 C79 H79A 108.8
C80 C79 H79B 108.8
P4 C79 H79B 108.8
H79A C79 H79B 107.7
C74 C73 C78 118.4(12)
C74 C73 P4 118.7(8)
C78 C73 P4 122.8(11)
C73 C74 C75 122.3(11)
C73 C74 H74 118.9
C75 C74 H74 118.9
C76 C75 C74 119.0(15)
C76 C75 H75 120.5
C74 C75 H75 120.5
C75 C76 C77 120.6(14)
C75 C76 H76 119.7
C77 C76 H76 119.7
C76 C77 C78 120.9(13)
C76 C77 H77 119.6
C78 C77 H77 119.6
C73 C78 C77 118.9(14)
C73 C78 H78 120.6
C77 C78 H78 120.6
C68 C67 C72 115.8(10)
C68 C67 P4 120.3(8)
C72 C67 P4 123.9(8)
C69 C68 C67 120.9(10)
C69 C68 H68 119.5
C67 C68 H68 119.5
C68 C69 C70 121.0(10)
C68 C69 H69 119.5
C70 C69 H69 119.5
C71 C70 C69 119.2(10)
C71 C70 H70 120.4
C69 C70 H70 120.4
C70 C71 C72 121.3(11)
C70 C71 H71 119.3
C72 C71 H71 119.3
C71 C72 C67 121.8(11)
C71 C72 H72 119.1
C67 C72 H72 119.1
C95 C94 C99 119.5(11)
C95 C94 P6 119.5(9)
C99 C94 P6 120.9(9)
C94 C95 C96 120.0(15)
C94 C95 H95 120.0
C96 C95 H95 120.0
C97 C96 C95 121.2(16)
C97 C96 H96 119.4
C95 C96 H96 119.4
C96 C97 C98 120.4(14)
C96 C97 H97 119.8
C98 C97 H97 119.8
C97 C98 C99 119.4(15)
C97 C98 H98 120.3
C99 C98 H98 120.3
C94 C99 C98 119.4(13)
C94 C99 H99 120.3
C98 C99 H99 120.3
C101 C100 C105 116.3(10)
C101 C100 P6 121.2(7)
C105 C100 P6 122.3(9)
C100 C101 C102 121.3(10)
C100 C101 H101 119.4
C102 C101 H101 119.4
C103 C102 C101 121.5(11)
C103 C102 H102 119.3
C101 C102 H102 119.3
C104 C103 C102 118.3(11)
C104 C103 H103 120.8
C102 C103 H103 120.8
C103 C104 C105 120.6(11)
C103 C104 H104 119.7
C105 C104 H104 119.7
C104 C105 C100 122.0(12)
C104 C105 H105 119.0
C100 C105 H105 119.0

loop_
_geom_bond_atom_site_label_1
_geom_bond_atom_site_label_2
_geom_bond_distance
C301 C302 1.3900
C301 C306 1.3900
C301 C307 1.43(2)
C302 C303 1.3900
C302 H302 0.9500
C303 C304 1.3900
C303 H303 0.9500
C304 C305 1.3900
C304 H304 0.9500
C305 C306 1.3900
C305 H305 0.9500
C306 H306 0.9500
C307 H30A 0.9800
C307 H30B 0.9800
C307 H30C 0.9800
C401 C402 1.3900
C401 C406 1.3900
C401 C407 1.41(2)
C402 C403 1.3900
C402 H402 0.9500
C403 C404 1.3900
C403 H403 0.9500
C404 C405 1.3900
C404 H404 0.9500
C405 C406 1.3900
C405 H405 0.9500
C406 H406 0.9500
C407 H40A 0.9800
C407 H40B 0.9800
C407 H40C 0.9800
C501 C502 1.3900
C501 C506 1.3900
C501 C507 1.43(4)
C502 C503 1.3900
C502 H502 0.9500
C503 C504 1.3900
C503 H503 0.9500
C504 C505 1.3900
C504 H504 0.9500
C505 C506 1.3900
C505 H505 0.9500
C506 H506 0.9500
C507 H50A 0.9800
C507 H50B 0.9800
C507 H50C 0.9800
Ir1 C1 2.087(8)
Ir1 C2 2.153(9)
Ir1 C5 2.163(9)
Ir1 P1 2.314(2)
Ir1 P2 2.318(3)
Ir1 P3 2.350(3)
Ir2 C55 2.104(8)
Ir2 C59 2.155(9)
Ir2 C56 2.168(9)
Ir2 P4 2.322(2)
Ir2 P5 2.331(2)
Ir2 P6 2.331(3)
P1 C19 1.836(10)
P1 C25 1.839(9)
P1 C13 1.842(10)
P2 C34 1.833(9)
P2 C27 1.836(10)
P2 C28 1.839(11)
P3 C52 1.831(9)
P3 C46 1.851(10)
P3 C40 1.851(9)
P5 C81 1.823(10)
P5 C82 1.834(11)
P5 C88 1.840(10)
P4 C67 1.828(12)
P4 C73 1.851(12)
P4 C79 1.856(11)
P6 C54 1.836(9)
P6 C94 1.844(10)
P6 C100 1.856(10)
N1 C4 1.489(12)
N1 H1A 0.8800
N1 H1B 0.8800
N2 C58 1.451(12)
N2 H2A 0.8800
N2 H2B 0.8800
C5 C4 1.499(13)
C5 C6 1.557(12)
C5 H5 1.0000
C4 C3 1.544(14)
C4 H4 1.0000
C3 C12 1.497(13)
C3 C2 1.514(13)
C3 H3 1.0000
C2 C1 1.458(12)
C2 H2 1.0000
C1 C6 1.542(13)
C1 H1 1.0000
C6 C7 1.515(13)
C6 H6 1.0000
C7 C8 1.372(14)
C7 C12 1.420(14)
C8 F1 1.343(13)
C8 C9 1.408(16)
C9 F2 1.342(13)
C9 C10 1.363(18)
C10 C11 1.345(17)
C10 F3 1.351(11)
C11 F4 1.365(14)
C11 C12 1.365(13)
C13 C18 1.385(13)
C13 C14 1.418(13)
C14 C15 1.360(14)
C14 H14 0.9500
C15 C16 1.398(14)
C15 H15 0.9500
C16 C17 1.356(15)
C16 H16 0.9500
C17 C18 1.399(15)
C17 H17 0.9500
C18 H18 0.9500
C19 C24 1.376(15)
C19 C20 1.409(14)
C20 C21 1.356(15)
C20 H20 0.9500
C21 C22 1.374(17)
C21 H21 0.9500
C22 C23 1.362(16)
C22 H22 0.9500
C23 C24 1.381(15)
C23 H23 0.9500
C24 H24 0.9500
C25 C26 1.503(15)
C25 H25A 0.9900
C25 H25B 0.9900
C26 C27 1.532(13)
C26 H26A 0.9900
C26 H26B 0.9900
C27 H27A 0.9900
C27 H27B 0.9900
C28 C29 1.356(15)
C28 C33 1.413(15)
C29 C30 1.38(2)
C29 H29 0.9500
C30 C31 1.39(2)
C30 H30 0.9500
C31 C32 1.407(19)
C31 H31 0.9500
C32 C33 1.365(16)
C32 H32 0.9500
C33 H33 0.9500
C34 C39 1.381(13)
C34 C35 1.382(14)
C35 C36 1.372(17)
C35 H35 0.9500
C36 C37 1.352(18)
C36 H36 0.9500
C37 C38 1.381(17)
C37 H37 0.9500
C38 C39 1.383(13)
C38 H38 0.9500
C39 H39 0.9500
C40 C41 1.375(14)
C40 C45 1.409(14)
C41 C42 1.364(14)
C41 H41 0.9500
C42 C43 1.358(17)
C42 H42 0.9500
C43 C44 1.359(18)
C43 H43 0.9500
C44 C45 1.395(15)
C44 H44 0.9500
C45 H45 0.9500
C46 C51 1.378(14)
C46 C47 1.415(14)
C47 C48 1.381(15)
C47 H47 0.9500
C48 C49 1.356(16)
C48 H48 0.9500
C49 C50 1.386(16)
C49 H49 0.9500
C50 C51 1.386(14)
C50 H50 0.9500
C51 H51 0.9500
C52 C53 1.528(13)
C52 H52A 0.9900
C52 H52B 0.9900
C53 C54 1.540(13)
C53 H53A 0.9900
C53 H53B 0.9900
C54 H54A 0.9900
C54 H54B 0.9900
C59 C58 1.522(13)
C59 C60 1.579(12)
C59 H59 1.0000
C58 C57 1.545(13)
C58 H58 1.0000
C57 C66 1.508(12)
C57 C56 1.549(12)
C57 H57 1.0000
C56 C55 1.442(12)
C56 H56 1.0000
C55 C60 1.530(13)
C55 H55 1.0000
C60 C61 1.517(12)
C60 H60 1.0000
C61 C66 1.375(13)
C61 C62 1.388(12)
C62 F5 1.349(11)
C62 C63 1.403(13)
C63 C64 1.348(15)
C63 F6 1.351(11)
C64 F7 1.370(11)
C64 C65 1.379(14)
C65 F8 1.367(12)
C65 C66 1.382(12)
C88 C89 1.381(15)
C88 C93 1.384(14)
C89 C90 1.351(17)
C89 H89 0.9500
C90 C91 1.371(18)
C90 H90 0.9500
C91 C92 1.363(16)
C91 H91 0.9500
C92 C93 1.362(12)
C92 H92 0.9500
C93 H93 0.9500
C82 C83 1.372(15)
C82 C87 1.407(15)
C83 C84 1.358(19)
C83 H83 0.9500
C84 C85 1.356(19)
C84 H84 0.9500
C85 C86 1.380(17)
C85 H85 0.9500
C86 C87 1.364(17)
C86 H86 0.9500
C87 H87 0.9500
C81 C80 1.588(15)
C81 H81A 0.9900
C81 H81B 0.9900
C80 C79 1.494(16)
C80 H80A 0.9900
C80 H80B 0.9900
C79 H79A 0.9900
C79 H79B 0.9900
C73 C74 1.388(18)
C73 C78 1.399(15)
C74 C75 1.396(17)
C74 H74 0.9500
C75 C76 1.37(2)
C75 H75 0.9500
C76 C77 1.37(2)
C76 H76 0.9500
C77 C78 1.42(2)
C77 H77 0.9500
C78 H78 0.9500
C67 C68 1.421(15)
C67 C72 1.423(16)
C68 C69 1.383(15)
C68 H68 0.9500
C69 C70 1.389(15)
C69 H69 0.9500
C70 C71 1.365(15)
C70 H70 0.9500
C71 C72 1.368(16)
C71 H71 0.9500
C72 H72 0.9500
C94 C95 1.375(18)
C94 C99 1.379(16)
C95 C96 1.415(18)
C95 H95 0.9500
C96 C97 1.32(3)
C96 H96 0.9500
C97 C98 1.39(2)
C97 H97 0.9500
C98 C99 1.426(17)
C98 H98 0.9500
C99 H99 0.9500
C100 C101 1.367(14)
C100 C105 1.386(14)
C101 C102 1.383(13)
C101 H101 0.9500
C102 C103 1.361(15)
C102 H102 0.9500
C103 C104 1.351(18)
C103 H103 0.9500
C104 C105 1.382(19)
C104 H104 0.9500
C105 H105 0.9500

loop_
_geom_torsion_atom_site_label_1
_geom_torsion_atom_site_label_2
_geom_torsion_atom_site_label_3
_geom_torsion_atom_site_label_4
_geom_torsion
C306 C301 C302 C303 0.0
C307 C301 C302 C303 164(4)
C301 C302 C303 C304 0.0
C302 C303 C304 C305 0.0
C303 C304 C305 C306 0.0
C304 C305 C306 C301 0.0
C302 C301 C306 C305 0.0
C307 C301 C306 C305 -169(3)
C406 C401 C402 C403 0.0
C407 C401 C402 C403 173(4)
C401 C402 C403 C404 0.0
C402 C403 C404 C405 0.0
C403 C404 C405 C406 0.0
C404 C405 C406 C401 0.0
C402 C401 C406 C405 0.0
C407 C401 C406 C405 -175(3)
C506 C501 C502 C503 0.0
C507 C501 C502 C503 -169(3)
C501 C502 C503 C504 0.0
C502 C503 C504 C505 0.0
C503 C504 C505 C506 0.0
C504 C505 C506 C501 0.0
C502 C501 C506 C505 0.0
C507 C501 C506 C505 169(3)
C6 C5 C4 N1 90.6(9)
Ir1 C5 C4 N1 -168.2(6)
C6 C5 C4 C3 -36.5(10)
Ir1 C5 C4 C3 64.7(7)
N1 C4 C3 C12 -44.4(11)
C5 C4 C3 C12 80.0(9)
N1 C4 C3 C2 -160.8(8)
C5 C4 C3 C2 -36.4(9)
C12 C3 C2 C1 -41.6(11)
C4 C3 C2 C1 70.9(9)
C12 C3 C2 Ir1 -118.1(8)
C4 C3 C2 Ir1 -5.5(9)
C3 C2 C1 C6 -18.7(10)
Ir1 C2 C1 C6 93.3(6)
C3 C2 C1 Ir1 -112.0(8)
C2 C1 C6 C7 67.0(9)
Ir1 C1 C6 C7 141.0(6)
C2 C1 C6 C5 -50.9(8)
Ir1 C1 C6 C5 23.1(6)
C4 C5 C6 C7 -23.2(11)
Ir1 C5 C6 C7 -132.0(7)
C4 C5 C6 C1 86.7(8)
Ir1 C5 C6 C1 -22.1(6)
C1 C6 C7 C8 122.0(11)
C5 C6 C7 C8 -134.7(11)
C1 C6 C7 C12 -54.9(10)
C5 C6 C7 C12 48.5(12)
C12 C7 C8 F1 -177.6(9)
C6 C7 C8 F1 5.7(16)
C12 C7 C8 C9 2.3(15)
C6 C7 C8 C9 -174.4(10)
F1 C8 C9 F2 -0.4(15)
C7 C8 C9 F2 179.8(9)
F1 C8 C9 C10 178.3(9)
C7 C8 C9 C10 -1.5(16)
F2 C9 C10 C11 177.3(10)
C8 C9 C10 C11 -1.4(17)
F2 C9 C10 F3 1.1(16)
C8 C9 C10 F3 -177.6(9)
F3 C10 C11 F4 -2.8(16)
C9 C10 C11 F4 -178.9(10)
F3 C10 C11 C12 179.7(10)
C9 C10 C11 C12 3.6(17)
C10 C11 C12 C7 -2.8(16)
F4 C11 C12 C7 179.7(9)
C10 C11 C12 C3 -179.4(11)
F4 C11 C12 C3 3.2(17)
C8 C7 C12 C11 -0.2(15)
C6 C7 C12 C11 176.9(9)
C8 C7 C12 C3 177.0(9)
C6 C7 C12 C3 -5.9(12)
C2 C3 C12 C11 -127.7(12)
C4 C3 C12 C11 120.2(12)
C2 C3 C12 C7 55.6(11)
C4 C3 C12 C7 -56.5(10)
C19 P1 C13 C18 -109.0(9)
C25 P1 C13 C18 -7.2(10)
Ir1 P1 C13 C18 124.3(8)
C19 P1 C13 C14 71.9(8)
C25 P1 C13 C14 173.7(8)
Ir1 P1 C13 C14 -54.9(9)
C18 C13 C14 C15 -1.4(14)
P1 C13 C14 C15 177.8(8)
C13 C14 C15 C16 1.4(15)
C14 C15 C16 C17 -0.2(15)
C15 C16 C17 C18 -1.0(16)
C14 C13 C18 C17 0.1(15)
P1 C13 C18 C17 -179.0(8)
C16 C17 C18 C13 1.1(16)
C25 P1 C19 C24 90.9(8)
C13 P1 C19 C24 -165.4(8)
Ir1 P1 C19 C24 -35.8(9)
C25 P1 C19 C20 -88.8(9)
C13 P1 C19 C20 14.9(9)
Ir1 P1 C19 C20 144.5(7)
C24 C19 C20 C21 2.3(15)
P1 C19 C20 C21 -178.0(8)
C19 C20 C21 C22 -3.0(17)
C20 C21 C22 C23 1.0(17)
C21 C22 C23 C24 1.6(17)
C20 C19 C24 C23 0.4(15)
P1 C19 C24 C23 -179.4(8)
C22 C23 C24 C19 -2.3(16)
C19 P1 C25 C26 -76.0(8)
C13 P1 C25 C26 -178.9(7)
Ir1 P1 C25 C26 48.7(8)
P1 C25 C26 C27 -75.0(11)
C25 C26 C27 P2 72.6(12)
C34 P2 C27 C26 -173.6(8)
C28 P2 C27 C26 86.2(9)
Ir1 P2 C27 C26 -42.8(10)
C34 P2 C28 C29 -122.0(11)
C27 P2 C28 C29 -16.5(12)
Ir1 P2 C28 C29 113.0(11)
C34 P2 C28 C33 54.3(9)
C27 P2 C28 C33 159.8(8)
Ir1 P2 C28 C33 -70.7(8)
C33 C28 C29 C30 1(2)
P2 C28 C29 C30 177.7(14)
C28 C29 C30 C31 0(3)
C29 C30 C31 C32 -1(3)
C30 C31 C32 C33 1(2)
C31 C32 C33 C28 1(2)
C29 C28 C33 C32 -1.6(18)
P2 C28 C33 C32 -178.1(9)
C27 P2 C34 C39 155.5(8)
C28 P2 C34 C39 -100.9(9)
Ir1 P2 C34 C39 24.2(9)
C27 P2 C34 C35 -24.6(11)
C28 P2 C34 C35 79.0(10)
Ir1 P2 C34 C35 -155.9(9)
C39 C34 C35 C36 0.7(18)
P2 C34 C35 C36 -179.2(10)
C34 C35 C36 C37 -3(2)
C35 C36 C37 C38 4(2)
C36 C37 C38 C39 -4(2)
C35 C34 C39 C38 -0.4(16)
P2 C34 C39 C38 179.5(9)
C37 C38 C39 C34 2.0(18)
C52 P3 C40 C41 -38.6(10)
C46 P3 C40 C41 -140.6(9)
Ir1 P3 C40 C41 84.8(9)
C52 P3 C40 C45 146.2(9)
C46 P3 C40 C45 44.3(9)
Ir1 P3 C40 C45 -90.3(9)
C45 C40 C41 C42 -1.3(16)
P3 C40 C41 C42 -176.6(9)
C40 C41 C42 C43 1.4(19)
C41 C42 C43 C44 -2.1(19)
C42 C43 C44 C45 2.7(19)
C43 C44 C45 C40 -2.7(18)
C41 C40 C45 C44 1.9(16)
P3 C40 C45 C44 177.3(9)
C52 P3 C46 C51 100.1(9)
C40 P3 C46 C51 -154.4(8)
Ir1 P3 C46 C51 -21.8(10)
C52 P3 C46 C47 -77.3(9)
C40 P3 C46 C47 28.2(9)
Ir1 P3 C46 C47 160.7(7)
C51 C46 C47 C48 -0.6(15)
P3 C46 C47 C48 176.9(9)
C46 C47 C48 C49 0.9(18)
C47 C48 C49 C50 -2(2)
C48 C49 C50 C51 1.9(19)
C47 C46 C51 C50 1.0(16)
P3 C46 C51 C50 -176.6(9)
C49 C50 C51 C46 -1.6(18)
C46 P3 C52 C53 56.6(8)
C40 P3 C52 C53 -47.5(8)
Ir1 P3 C52 C53 -174.9(6)
P3 C52 C53 C54 -177.2(6)
C52 C53 C54 P6 172.6(6)
C94 P6 C54 C53 -49.2(9)
C100 P6 C54 C53 53.8(8)
Ir2 P6 C54 C53 -177.5(6)
C60 C59 C58 N2 92.8(9)
Ir2 C59 C58 N2 -166.4(6)
C60 C59 C58 C57 -35.4(9)
Ir2 C59 C58 C57 65.4(7)
N2 C58 C57 C66 -46.1(10)
C59 C58 C57 C66 78.1(8)
N2 C58 C57 C56 -160.6(8)
C59 C58 C57 C56 -36.4(9)
C66 C57 C56 C55 -41.6(11)
C58 C57 C56 C55 71.3(9)
C66 C57 C56 Ir2 -117.8(7)
C58 C57 C56 Ir2 -5.0(9)
C57 C56 C55 C60 -18.0(10)
Ir2 C56 C55 C60 92.4(6)
C57 C56 C55 Ir2 -110.4(7)
C56 C55 C60 C61 65.8(9)
Ir2 C55 C60 C61 139.9(6)
C56 C55 C60 C59 -50.8(8)
Ir2 C55 C60 C59 23.4(6)
C58 C59 C60 C61 -24.8(10)
Ir2 C59 C60 C61 -133.7(7)
C58 C59 C60 C55 86.3(8)
Ir2 C59 C60 C55 -22.7(6)
C55 C60 C61 C66 -51.4(9)
C59 C60 C61 C66 52.5(10)
C55 C60 C61 C62 125.7(9)
C59 C60 C61 C62 -130.4(9)
C66 C61 C62 F5 -178.8(8)
C60 C61 C62 F5 4.3(14)
C66 C61 C62 C63 2.9(13)
C60 C61 C62 C63 -174.0(8)
F5 C62 C63 C64 -179.5(8)
C61 C62 C63 C64 -1.2(13)
F5 C62 C63 F6 2.0(12)
C61 C62 C63 F6 -179.7(7)
F6 C63 C64 F7 -2.3(13)
C62 C63 C64 F7 179.2(8)
F6 C63 C64 C65 177.2(8)
C62 C63 C64 C65 -1.3(14)
C63 C64 C65 F8 -176.4(8)
F7 C64 C65 F8 3.1(13)
C63 C64 C65 C66 2.1(14)
F7 C64 C65 C66 -178.4(8)
C62 C61 C66 C65 -2.1(13)
C60 C61 C66 C65 175.1(8)
C62 C61 C66 C57 172.0(8)
C60 C61 C66 C57 -10.8(11)
F8 C65 C66 C61 178.1(8)
C64 C65 C66 C61 -0.4(13)
F8 C65 C66 C57 5.0(14)
C64 C65 C66 C57 -173.5(9)
C58 C57 C66 C61 -54.1(9)
C56 C57 C66 C61 58.4(10)
C58 C57 C66 C65 119.4(10)
C56 C57 C66 C65 -128.1(10)
C81 P5 C88 C89 -41.8(12)
C82 P5 C88 C89 62.2(11)
Ir2 P5 C88 C89 -172.6(9)
C81 P5 C88 C93 144.6(9)
C82 P5 C88 C93 -111.4(9)
Ir2 P5 C88 C93 13.8(10)
C93 C88 C89 C90 -4(2)
P5 C88 C89 C90 -177.9(13)
C88 C89 C90 C91 1(3)
C89 C90 C91 C92 1(3)
C90 C91 C92 C93 1(2)
C91 C92 C93 C88 -4.4(16)
C89 C88 C93 C92 5.9(16)
P5 C88 C93 C92 179.8(8)
C81 P5 C82 C83 -40.2(11)
C88 P5 C82 C83 -141.9(10)
Ir2 P5 C82 C83 89.8(10)
C81 P5 C82 C87 139.0(9)
C88 P5 C82 C87 37.3(9)
Ir2 P5 C82 C87 -91.0(8)
C87 C82 C83 C84 -0.5(19)
P5 C82 C83 C84 178.7(11)
C82 C83 C84 C85 -1(2)
C83 C84 C85 C86 1(2)
C84 C85 C86 C87 -1(2)
C85 C86 C87 C82 0.1(19)
C83 C82 C87 C86 0.7(17)
P5 C82 C87 C86 -178.5(9)
C82 P5 C81 C80 86.1(11)
C88 P5 C81 C80 -173.1(10)
Ir2 P5 C81 C80 -41.7(12)
P5 C81 C80 C79 67.4(15)
C81 C80 C79 P4 -73.3(13)
C67 P4 C79 C80 -173.1(9)
C73 P4 C79 C80 -70.1(10)
Ir2 P4 C79 C80 55.3(11)
C67 P4 C73 C74 -155.0(9)
C79 P4 C73 C74 101.5(9)
Ir2 P4 C73 C74 -25.0(10)
C67 P4 C73 C78 22.4(10)
C79 P4 C73 C78 -81.1(10)
Ir2 P4 C73 C78 152.4(8)
C78 C73 C74 C75 2.7(17)
P4 C73 C74 C75 -179.8(10)
C73 C74 C75 C76 -3(2)
C74 C75 C76 C77 1(2)
C75 C76 C77 C78 1(2)
C74 C73 C78 C77 -0.6(17)
P4 C73 C78 C77 -178.0(9)
C76 C77 C78 C73 -1(2)
C73 P4 C67 C68 66.4(9)
C79 P4 C67 C68 167.7(9)
Ir2 P4 C67 C68 -61.6(10)
C73 P4 C67 C72 -114.0(10)
C79 P4 C67 C72 -12.8(11)
Ir2 P4 C67 C72 117.9(9)
C72 C67 C68 C69 -0.7(15)
P4 C67 C68 C69 179.0(8)
C67 C68 C69 C70 0.0(16)
C68 C69 C70 C71 0.3(16)
C69 C70 C71 C72 0.2(17)
C70 C71 C72 C67 -0.9(18)
C68 C67 C72 C71 1.1(16)
P4 C67 C72 C71 -178.5(9)
C54 P6 C94 C95 153.9(12)
C100 P6 C94 C95 52.4(13)
Ir2 P6 C94 C95 -81.4(13)
C54 P6 C94 C99 -27.3(12)
C100 P6 C94 C99 -128.8(11)
Ir2 P6 C94 C99 97.4(11)
C99 C94 C95 C96 -2(3)
P6 C94 C95 C96 176.9(14)
C94 C95 C96 C97 -1(3)
C95 C96 C97 C98 2(4)
C96 C97 C98 C99 0(3)
C95 C94 C99 C98 3(2)
P6 C94 C99 C98 -175.6(11)
C97 C98 C99 C94 -2(2)
C54 P6 C100 C101 97.4(9)
C94 P6 C100 C101 -157.1(9)
Ir2 P6 C100 C101 -25.1(10)
C54 P6 C100 C105 -78.3(12)
C94 P6 C100 C105 27.2(12)
Ir2 P6 C100 C105 159.2(10)
C105 C100 C101 C102 -2.1(17)
P6 C100 C101 C102 -178.1(8)
C100 C101 C102 C103 0.6(18)
C101 C102 C103 C104 2(2)
C102 C103 C104 C105 -4(3)
C103 C104 C105 C100 2(3)
C101 C100 C105 C104 1(2)
P6 C100 C105 C104 176.6(13)

loop_
_platon_squeeze_void_nr
_platon_squeeze_void_average_x
_platon_squeeze_void_average_y
_platon_squeeze_void_average_z
_platon_squeeze_void_volume
_platon_squeeze_void_count_electrons
_platon_squeeze_void_content
1 0.000 0.000 -0.210 617 242 ' '
2 0.000 0.500 0.290 617 242 ' '
3 0.250 0.250 1.040 617 242 ' '
4 0.250 0.750 0.540 617 242 ' '
5 0.500 0.500 0.790 617 242 ' '
6 0.500 1.000 0.290 617 242 ' '
7 0.750 0.250 0.540 617 242 ' '
8 0.750 0.750 1.040 617 242 ' '
